data_4345697
loop_
_publ_author_name
'To, Wai-Pong'
'Tong, Glenna So Ming'
'Cheung, Chi-Wah'
'Yang, Chen'
'Zhou, Dongling'
'Che, Chi-Ming'

_publ_section_title
;
 Luminescent Cyclometalated Gold(III) Alkyl Complexes: Photophysical and
 Photochemical Properties.
;
_journal_issue 9
_journal_name_full 'Inorganic chemistry'
_journal_page_first 5046
_journal_page_last 5059
_journal_paper_doi 10.1021/acs.inorgchem.7b00180
_journal_volume 56
_journal_year 2017
_chemical_formula_moiety 'C22 H20 Au F2 N'
_chemical_formula_sum 'C22 H20 Au F2 N'
_chemical_formula_weight 533.36
_space_group_crystal_system monoclinic
_space_group_IT_number 14
_space_group_name_Hall '-P 2ybc'
_space_group_name_H-M_alt 'P 1 21/c 1'
_symmetry_space_group_name_Hall '-P 2ybc'
_symmetry_space_group_name_H-M 'P 1 21/c 1'
_atom_sites_solution_hydrogens geom
_atom_sites_solution_primary direct
_audit_creation_date 2017-03-17
_audit_creation_method
;
Olex2 1.2
(compiled 2017.03.02 svn.r3394 for OlexSys, GUI svn.r5324)
;
_cell_angle_alpha 90
_cell_angle_beta 102.5848(17)
_cell_angle_gamma 90
_cell_formula_units_Z 4
_cell_length_a 14.8361(6)
_cell_length_b 12.9725(5)
_cell_length_c 9.6473(4)
_cell_measurement_reflns_used 9926
_cell_measurement_temperature 100
_cell_measurement_theta_max 67.41
_cell_measurement_theta_min 4.58
_cell_volume 1812.12(13)
_computing_cell_refinement 'SAINT v8.34A (Bruker, 2013)'
_computing_data_reduction 'SAINT v8.34A (Bruker, 2013)'
_computing_molecular_graphics 'Olex2 (Dolomanov et al., 2009)'
_computing_publication_material 'Olex2 (Dolomanov et al., 2009)'
_computing_structure_refinement 'ShelXL (Sheldrick, 2015)'
_computing_structure_solution 'ShelXS (Sheldrick, 2008)'
_diffrn_ambient_temperature 100
_diffrn_detector 'Bruker APEX2 area detector'
_diffrn_detector_area_resol_mean 7.9
_diffrn_detector_type 'CCD area detector'
_diffrn_measured_fraction_theta_full 0.985
_diffrn_measured_fraction_theta_max 0.985
_diffrn_measurement_device 'three-circle diffractometer'
_diffrn_measurement_device_type 'Bruker APEX-II CCD'
_diffrn_measurement_method '\w and \f scans'
_diffrn_radiation_monochromator 'mirror optics'
_diffrn_radiation_probe x-ray
_diffrn_radiation_type CuK\a
_diffrn_radiation_wavelength 1.54178
_diffrn_reflns_av_R_equivalents 0.0718
_diffrn_reflns_av_unetI/netI 0.0524
_diffrn_reflns_Laue_measured_fraction_full 0.985
_diffrn_reflns_Laue_measured_fraction_max 0.985
_diffrn_reflns_limit_h_max 17
_diffrn_reflns_limit_h_min -17
_diffrn_reflns_limit_k_max 15
_diffrn_reflns_limit_k_min -15
_diffrn_reflns_limit_l_max 11
_diffrn_reflns_limit_l_min -11
_diffrn_reflns_number 19448
_diffrn_reflns_point_group_measured_fraction_full 0.985
_diffrn_reflns_point_group_measured_fraction_max 0.985
_diffrn_reflns_theta_full 67.402
_diffrn_reflns_theta_max 67.402
_diffrn_reflns_theta_min 3.052
_diffrn_source 'microfocus sealed X-ray tube'
_diffrn_source_type 'Incoatec I\ms'
_diffrn_standards_number 0
_exptl_absorpt_coefficient_mu 15.465
_exptl_absorpt_correction_T_max 0.7529
_exptl_absorpt_correction_T_min 0.3718
_exptl_absorpt_correction_type multi-scan
_exptl_absorpt_process_details
'SADABS-2012/1 (Bruker,2012) was used for absorption correction. wR2(int) was 0.1647 before and 0.1358 after correction. The Ratio of minimum to maximum transmission is 0.4938. The \l/2 correction factor is 0.0015.'
_exptl_crystal_colour colourless
_exptl_crystal_colour_primary colourless
_exptl_crystal_density_diffrn 1.955
_exptl_crystal_description needle
_exptl_crystal_F_000 1024
_exptl_crystal_recrystallization_method DCM/Et2O
_exptl_crystal_size_max 0.3
_exptl_crystal_size_mid 0.06
_exptl_crystal_size_min 0.05
_refine_diff_density_max 2.972
_refine_diff_density_min -2.069
_refine_diff_density_rms 0.406
_refine_ls_extinction_method none
_refine_ls_goodness_of_fit_ref 1.082
_refine_ls_hydrogen_treatment constr
_refine_ls_matrix_type full
_refine_ls_number_parameters 239
_refine_ls_number_reflns 3216
_refine_ls_number_restraints 30
_refine_ls_restrained_S_all 1.079
_refine_ls_R_factor_all 0.0671
_refine_ls_R_factor_gt 0.0669
_refine_ls_shift/su_max 0.000
_refine_ls_shift/su_mean 0.000
_refine_ls_structure_factor_coef Fsqd
_refine_ls_weighting_details 'w=1/[\s^2^(Fo^2^)+(0.1407P)^2^+3.4476P] where P=(Fo^2^+2Fc^2^)/3'
_refine_ls_weighting_scheme calc
_refine_ls_wR_factor_gt 0.1715
_refine_ls_wR_factor_ref 0.1725
_reflns_Friedel_coverage 0.000
_reflns_number_gt 3175
_reflns_number_total 3216
_reflns_threshold_expression 'I > 2\s(I)'
_cod_data_source_file ic7b00180_si_003.cif
_cod_data_source_block cxy122_3run
_cod_depositor_comments 'Adding full bibliography for 4345697--4345698.cif.'
_cod_database_code 4345697
_shelx_shelxl_version_number 2014/7
_shelx_space_group_comment
;
The symmetry employed for this shelxl refinement is uniquely defined
by the following loop, which should always be used as a source of
symmetry information in preference to the above space-group names.
They are only intended as comments.
;
_shelx_estimated_absorpt_t_max 0.512
_shelx_estimated_absorpt_t_min 0.090
_olex2_refinement_description
;
1. Fixed Uiso
 At 1.2 times of:
  All C(H) groups
 At 1.5 times of:
  All C(H,H,H) groups
2. Uiso/Uaniso restraints and constraints
N1 \\sim C11 \\sim C7: within 1.7A with sigma of 0.01 and sigma for terminal
atoms of 0.02
Uanis(N1) \\sim Ueq, Uanis(C17) \\sim Ueq, Uanis(C1) \\sim Ueq: with sigma of
0.01 and sigma for terminal atoms of 0.02
3.a Aromatic/amide H refined with riding coordinates:
 C2(H2), C4(H4), C5(H5), C8(H8), C10(H10), C13(H13), C14(H14), C16(H16)
3.b Idealised Me refined as rotating group:
 C19(H19A,H19B,H19C), C20(H20A,H20B,H20C), C21(H21A,H21B,H21C), C22(H22A,H22B,
 H22C)
;
_olex2_submission_special_instructions 'No special instructions were received'

loop_
_space_group_symop_operation_xyz
'x, y, z'
'-x, y+1/2, -z+1/2'
'-x, -y, -z'
'x, -y-1/2, z-1/2'

loop_
_atom_site_label
_atom_site_type_symbol
_atom_site_fract_x
_atom_site_fract_y
_atom_site_fract_z
_atom_site_U_iso_or_equiv
_atom_site_adp_type
_atom_site_occupancy
_atom_site_site_symmetry_order
_atom_site_calc_flag
_atom_site_refinement_flags_posn
_atom_site_refinement_flags_adp
Au1 Au 0.24771(2) 0.36475(2) 0.03720(2) 0.0166(2) Uani 1 1 d . .
F1 F 0.5106(3) 0.4647(4) -0.2637(5) 0.0328(10) Uani 1 1 d . .
F2 F -0.0183(3) 0.4145(3) 0.3505(5) 0.0320(10) Uani 1 1 d . .
N1 N 0.2520(3) 0.2095(6) 0.0276(5) 0.0149(13) Uani 1 1 d . U
C1 C 0.3505(5) 0.3481(6) -0.0739(9) 0.0191(15) Uani 1 1 d . U
C2 C 0.4013(5) 0.4225(5) -0.1281(8) 0.0215(14) Uani 1 1 d . .
H2 H 0.3939 0.4935 -0.1095 0.026 Uiso 1 1 calc R .
C3 C 0.4623(5) 0.3917(7) -0.2087(8) 0.0226(14) Uani 1 1 d . .
C4 C 0.4783(5) 0.2894(6) -0.2402(8) 0.0222(15) Uani 1 1 d . .
H4 H 0.5211 0.2716 -0.2966 0.027 Uiso 1 1 calc R .
C5 C 0.4285(4) 0.2144(5) -0.1848(6) 0.0177(12) Uani 1 1 d . .
H5 H 0.4378 0.1436 -0.2027 0.021 Uiso 1 1 calc R .
C6 C 0.3648(4) 0.2424(5) -0.1030(6) 0.0164(12) Uani 1 1 d . .
C7 C 0.3120(5) 0.1660(6) -0.0416(7) 0.0185(13) Uani 1 1 d . U
C8 C 0.3172(4) 0.0593(5) -0.0487(6) 0.0158(12) Uani 1 1 d . .
H8 H 0.3591 0.0277 -0.0973 0.019 Uiso 1 1 calc R .
C9 C 0.2597(4) -0.0016(6) 0.0167(7) 0.0185(13) Uani 1 1 d . .
C10 C 0.1985(4) 0.0475(5) 0.0859(6) 0.0170(12) Uani 1 1 d . .
H10 H 0.1579 0.0076 0.1280 0.020 Uiso 1 1 calc R .
C11 C 0.1964(5) 0.1539(6) 0.0937(8) 0.0172(14) Uani 1 1 d . U
C12 C 0.1379(4) 0.2212(5) 0.1612(6) 0.0175(13) Uani 1 1 d . .
C13 C 0.0756(4) 0.1801(4) 0.2382(6) 0.0179(13) Uani 1 1 d . .
H13 H 0.0695 0.1075 0.2459 0.021 Uiso 1 1 calc R .
C14 C 0.0230(5) 0.2461(5) 0.3029(7) 0.0242(14) Uani 1 1 d . .
H14 H -0.0189 0.2202 0.3563 0.029 Uiso 1 1 calc R .
C15 C 0.0342(6) 0.3493(6) 0.2864(9) 0.0237(16) Uani 1 1 d . .
C16 C 0.0933(5) 0.3934(5) 0.2115(8) 0.0233(14) Uani 1 1 d . .
H16 H 0.0968 0.4662 0.2032 0.028 Uiso 1 1 calc R .
C17 C 0.1478(4) 0.3293(6) 0.1482(7) 0.0187(13) Uani 1 1 d . U
C18 C 0.2629(6) -0.1188(6) 0.0106(10) 0.0196(14) Uani 1 1 d . .
C19 C 0.3432(5) -0.1596(6) -0.0463(8) 0.0233(14) Uani 1 1 d . .
H19A H 0.3342 -0.1422 -0.1473 0.035 Uiso 1 1 calc GR .
H19B H 0.3467 -0.2347 -0.0349 0.035 Uiso 1 1 calc GR .
H19C H 0.4007 -0.1284 0.0063 0.035 Uiso 1 1 calc GR .
C20 C 0.2724(5) -0.1634(5) 0.1628(7) 0.0258(14) Uani 1 1 d . .
H20A H 0.3304 -0.1395 0.2235 0.039 Uiso 1 1 calc GR .
H20B H 0.2724 -0.2389 0.1586 0.039 Uiso 1 1 calc GR .
H20C H 0.2204 -0.1399 0.2022 0.039 Uiso 1 1 calc GR .
C21 C 0.1706(5) -0.1575(6) -0.0795(8) 0.0241(15) Uani 1 1 d . .
H21A H 0.1196 -0.1304 -0.0405 0.036 Uiso 1 1 calc GR .
H21B H 0.1694 -0.2330 -0.0777 0.036 Uiso 1 1 calc GR .
H21C H 0.1639 -0.1337 -0.1776 0.036 Uiso 1 1 calc GR .
C22 C 0.2411(5) 0.5224(8) 0.0437(7) 0.028(2) Uani 1 1 d . .
H22A H 0.1970 0.5474 -0.0404 0.042 Uiso 1 1 calc GR .
H22B H 0.3023 0.5514 0.0452 0.042 Uiso 1 1 calc GR .
H22C H 0.2208 0.5437 0.1295 0.042 Uiso 1 1 calc GR .

loop_
_atom_site_aniso_label
_atom_site_aniso_U_11
_atom_site_aniso_U_22
_atom_site_aniso_U_33
_atom_site_aniso_U_23
_atom_site_aniso_U_13
_atom_site_aniso_U_12
Au1 0.0148(3) 0.0110(3) 0.0235(3) -0.00036(7) 0.00275(18) 0.00010(7)
F1 0.028(2) 0.024(2) 0.051(2) 0.0059(18) 0.0191(18) -0.0062(18)
F2 0.026(2) 0.026(2) 0.049(2) -0.0057(17) 0.0191(18) 0.0088(17)
N1 0.018(3) 0.003(3) 0.024(3) 0.0008(16) 0.003(2) -0.0001(16)
C1 0.005(3) 0.019(3) 0.032(4) 0.000(3) -0.001(3) 0.004(2)
C2 0.016(3) 0.012(3) 0.033(3) 0.003(3) -0.002(3) -0.002(2)
C3 0.014(3) 0.024(3) 0.030(4) 0.008(3) 0.008(3) -0.003(3)
C4 0.016(3) 0.019(4) 0.029(3) 0.006(3) 0.002(3) 0.004(3)
C5 0.009(3) 0.018(3) 0.023(3) 0.000(2) -0.002(2) 0.001(2)
C6 0.010(3) 0.019(3) 0.019(3) 0.001(2) -0.002(2) 0.004(2)
C7 0.016(3) 0.018(3) 0.020(3) -0.004(3) 0.000(2) -0.002(3)
C8 0.014(3) 0.012(3) 0.020(3) 0.004(2) 0.003(2) 0.001(2)
C9 0.008(2) 0.024(4) 0.021(3) 0.007(3) -0.003(2) -0.004(2)
C10 0.016(3) 0.013(3) 0.020(3) 0.003(2) 0.001(2) -0.001(2)
C11 0.015(3) 0.012(3) 0.023(3) 0.002(3) 0.000(3) -0.002(3)
C12 0.012(3) 0.017(3) 0.022(3) -0.001(2) -0.001(2) 0.000(2)
C13 0.016(3) 0.016(3) 0.019(3) -0.002(2) 0.000(2) 0.000(2)
C14 0.024(3) 0.027(3) 0.022(3) -0.006(3) 0.005(2) -0.002(3)
C15 0.015(3) 0.025(3) 0.031(4) -0.008(3) 0.005(3) 0.005(3)
C16 0.016(3) 0.011(3) 0.042(4) -0.006(3) 0.003(3) 0.003(3)
C17 0.010(3) 0.020(3) 0.025(3) -0.004(3) 0.002(2) -0.005(3)
C18 0.022(3) 0.016(3) 0.022(4) 0.000(3) 0.005(3) 0.007(3)
C19 0.021(3) 0.011(3) 0.037(4) 0.003(3) 0.003(3) -0.002(3)
C20 0.043(4) 0.009(3) 0.025(3) 0.000(3) 0.008(3) 0.001(3)
C21 0.026(4) 0.013(2) 0.033(4) -0.002(3) 0.004(3) -0.007(3)
C22 0.040(5) 0.011(4) 0.033(4) -0.004(2) 0.008(4) -0.005(3)

loop_
_atom_type_symbol
_atom_type_description
_atom_type_scat_dispersion_real
_atom_type_scat_dispersion_imag
_atom_type_scat_source
C C 0.0181 0.0091 'International Tables Vol C Tables 4.2.6.8 and 6.1.1.4'
H H 0.0000 0.0000 'International Tables Vol C Tables 4.2.6.8 and 6.1.1.4'
Au Au -4.4197 7.2980 'International Tables Vol C Tables 4.2.6.8 and 6.1.1.4'
F F 0.0727 0.0534 'International Tables Vol C Tables 4.2.6.8 and 6.1.1.4'
N N 0.0311 0.0180 'International Tables Vol C Tables 4.2.6.8 and 6.1.1.4'

loop_
_geom_angle_atom_site_label_1
_geom_angle_atom_site_label_2
_geom_angle_atom_site_label_3
_geom_angle
N1 Au1 C1 80.6(3)
N1 Au1 C17 80.5(3)
N1 Au1 C22 178.9(2)
C1 Au1 C17 161.1(4)
C22 Au1 C1 99.6(3)
C22 Au1 C17 99.3(3)
C7 N1 Au1 118.1(5)
C7 N1 C11 123.1(8)
C11 N1 Au1 118.8(5)
C2 C1 Au1 130.2(6)
C2 C1 C6 118.5(7)
C6 C1 Au1 111.2(5)
C3 C2 C1 119.2(7)
F1 C3 C2 119.0(7)
F1 C3 C4 116.6(6)
C2 C3 C4 124.4(7)
C3 C4 C5 116.7(7)
C4 C5 C6 120.8(6)
C1 C6 C7 117.1(6)
C5 C6 C1 120.4(6)
C5 C6 C7 122.5(6)
N1 C7 C6 112.8(7)
N1 C7 C8 119.4(7)
C8 C7 C6 127.9(6)
C7 C8 C9 119.5(6)
C8 C9 C18 121.0(7)
C10 C9 C8 118.7(7)
C10 C9 C18 120.3(7)
C11 C10 C9 120.5(6)
N1 C11 C10 118.9(6)
N1 C11 C12 111.6(6)
C10 C11 C12 129.5(6)
C13 C12 C11 121.5(6)
C13 C12 C17 120.9(6)
C17 C12 C11 117.6(6)
C14 C13 C12 119.9(6)
C15 C14 C13 117.1(6)
C14 C15 F2 116.9(7)
C14 C15 C16 125.3(7)
C16 C15 F2 117.8(7)
C15 C16 C17 118.7(7)
C12 C17 Au1 111.5(5)
C16 C17 Au1 130.4(6)
C16 C17 C12 118.1(6)
C9 C18 C20 109.4(6)
C9 C18 C21 108.4(6)
C19 C18 C9 113.4(7)
C19 C18 C20 107.2(6)
C19 C18 C21 110.8(7)
C21 C18 C20 107.4(7)

loop_
_geom_bond_atom_site_label_1
_geom_bond_atom_site_label_2
_geom_bond_distance
Au1 N1 2.018(8)
Au1 C1 2.058(8)
Au1 C17 2.060(7)
Au1 C22 2.049(10)
F1 C3 1.363(9)
F2 C15 1.384(9)
N1 C7 1.348(9)
N1 C11 1.355(9)
C1 C2 1.394(11)
C1 C6 1.426(10)
C2 C3 1.375(11)
C3 C4 1.394(11)
C4 C5 1.397(9)
C5 C6 1.404(9)
C6 C7 1.466(10)
C7 C8 1.389(9)
C8 C9 1.408(9)
C9 C10 1.392(10)
C9 C18 1.523(11)
C10 C11 1.382(10)
C11 C12 1.479(9)
C12 C13 1.411(9)
C12 C17 1.418(10)
C13 C14 1.395(9)
C14 C15 1.364(11)
C15 C16 1.376(12)
C16 C17 1.391(10)
C18 C19 1.512(11)
C18 C20 1.555(12)
C18 C21 1.538(10)

loop_
_geom_torsion_atom_site_label_1
_geom_torsion_atom_site_label_2
_geom_torsion_atom_site_label_3
_geom_torsion_atom_site_label_4
_geom_torsion
Au1 N1 C7 C6 -1.2(6)
Au1 N1 C7 C8 179.4(4)
Au1 N1 C11 C10 179.3(4)
Au1 N1 C11 C12 1.6(7)
Au1 C1 C2 C3 -175.1(6)
Au1 C1 C6 C5 176.5(4)
Au1 C1 C6 C7 -4.8(7)
F1 C3 C4 C5 -179.6(6)
F2 C15 C16 C17 179.0(6)
N1 C7 C8 C9 -0.1(8)
N1 C11 C12 C13 -179.0(5)
N1 C11 C12 C17 -0.1(8)
C1 C2 C3 F1 178.8(6)
C1 C2 C3 C4 -0.7(11)
C1 C6 C7 N1 4.0(8)
C1 C6 C7 C8 -176.6(6)
C2 C1 C6 C5 -0.2(10)
C2 C1 C6 C7 178.5(6)
C2 C3 C4 C5 -0.1(11)
C3 C4 C5 C6 0.7(9)
C4 C5 C6 C1 -0.6(9)
C4 C5 C6 C7 -179.2(6)
C5 C6 C7 N1 -177.3(5)
C5 C6 C7 C8 2.1(10)
C6 C1 C2 C3 0.8(10)
C6 C7 C8 C9 -179.5(6)
C7 N1 C11 C10 -2.5(8)
C7 N1 C11 C12 179.9(5)
C7 C8 C9 C10 0.6(8)
C7 C8 C9 C18 179.7(6)
C8 C9 C10 C11 -2.0(8)
C8 C9 C18 C19 10.5(9)
C8 C9 C18 C20 130.1(7)
C8 C9 C18 C21 -113.1(7)
C9 C10 C11 N1 2.9(9)
C9 C10 C11 C12 -179.9(6)
C10 C9 C18 C19 -170.4(6)
C10 C9 C18 C20 -50.7(8)
C10 C9 C18 C21 66.0(9)
C10 C11 C12 C13 3.7(10)
C10 C11 C12 C17 -177.5(6)
C11 N1 C7 C6 -179.5(6)
C11 N1 C7 C8 1.1(8)
C11 C12 C13 C14 178.6(6)
C11 C12 C17 Au1 -1.3(7)
C11 C12 C17 C16 -179.8(6)
C12 C13 C14 C15 0.8(9)
C13 C12 C17 Au1 177.6(4)
C13 C12 C17 C16 -1.0(9)
C13 C14 C15 F2 179.8(6)
C13 C14 C15 C16 -0.2(12)
C14 C15 C16 C17 -1.0(12)
C15 C16 C17 Au1 -176.7(6)
C15 C16 C17 C12 1.6(10)
C17 C12 C13 C14 -0.2(9)
C18 C9 C10 C11 178.9(6)
